data_2313068
loop_
_publ_author_name
'N&#xe4;ther, Christian'

_publ_section_title
;
 Synthesis and crystal structure of
 di-&#x3bc;-chlorido-bis-[bis(2,6-di-methyl-pyrazine)-copper(I)] and
 di-&#x3bc;-bromido-bis[bis(2,6-di-methyl-pyrazine)copper(I)].
;
_journal_issue 'Pt 6'
_journal_name_full 'Acta crystallographica. Section E, Crystallographic communications'
_journal_page_first 583
_journal_page_last 587
_journal_paper_doi 10.1107/S2056989026004330
_journal_volume 82
_journal_year 2026
_chemical_formula_iupac '[Cu2 Br2 (C6 H8 N2)4]'
_chemical_formula_moiety 'C24 H32 Br2 Cu2 N8'
_chemical_formula_sum 'C24 H32 Br2 Cu2 N8'
_chemical_formula_weight 719.47
_chemical_name_systematic
;
Di-\m-bromido-bis[bis(2,6-dimethylpyrazine)dicopper(I)]
;
_space_group_crystal_system triclinic
_space_group_IT_number 2
_space_group_name_Hall '-P 1'
_space_group_name_H-M_alt 'P -1'
_atom_sites_solution_hydrogens geom
_audit_creation_method SHELXL-2016/6
_cell_angle_alpha 97.590(11)
_cell_angle_beta 98.361(10)
_cell_angle_gamma 106.618(10)
_cell_formula_units_Z 1
_cell_length_a 7.9999(6)
_cell_length_b 7.9947(8)
_cell_length_c 11.8737(10)
_cell_measurement_reflns_used 6871
_cell_measurement_temperature 170(2)
_cell_measurement_theta_max 28.0
_cell_measurement_theta_min 2.7
_cell_volume 707.77(12)
_computing_cell_refinement
;
X-AREA (Stoe & Cie, 2002)
;
_computing_data_collection
;
X-AREA (Stoe & Cie, 2002)
;
_computing_data_reduction
;
X-AREA (Stoe & Cie, 2002)
;
_computing_molecular_graphics
;
DIAMOND (Brandenburg, 1999) and XP in SHELXTL-PC (Sheldrick,
2008)
;
_computing_publication_material
;
publCIF (Westrip, 2010)
;
_computing_structure_refinement
;
SHELXL (Sheldrick, 2015b)
;
_computing_structure_solution
;
<i>SHELXT</i> (Sheldrick, 2015a)
;
_diffrn_ambient_temperature 170(2)
_diffrn_measured_fraction_theta_full 0.950
_diffrn_measured_fraction_theta_max 0.934
_diffrn_measurement_device_type 'Stoe IPDS-I'
_diffrn_measurement_method 'Phi scans'
_diffrn_radiation_type MoK\a
_diffrn_radiation_wavelength 0.71073
_diffrn_reflns_av_R_equivalents 0.0401
_diffrn_reflns_av_unetI/netI 0.0503
_diffrn_reflns_limit_h_max 9
_diffrn_reflns_limit_h_min -9
_diffrn_reflns_limit_k_max 10
_diffrn_reflns_limit_k_min -10
_diffrn_reflns_limit_l_max 15
_diffrn_reflns_limit_l_min -15
_diffrn_reflns_number 7272
_diffrn_reflns_theta_full 25.242
_diffrn_reflns_theta_max 27.965
_diffrn_reflns_theta_min 2.705
_exptl_absorpt_coefficient_mu 4.354
_exptl_absorpt_correction_T_max 0.623
_exptl_absorpt_correction_T_min 0.551
_exptl_absorpt_correction_type numerical
_exptl_absorpt_process_details
;
(X-Red and X-Shape; Stoe & Cie, 2002)
;
_exptl_crystal_colour yellow
_exptl_crystal_density_diffrn 1.688
_exptl_crystal_description block
_exptl_crystal_F_000 360
_exptl_crystal_size_max 0.15
_exptl_crystal_size_mid 0.12
_exptl_crystal_size_min 0.11
_refine_diff_density_max 0.589
_refine_diff_density_min -0.620
_refine_ls_extinction_coef 0.017(2)
_refine_ls_extinction_expression Fc^*^=kFc[1+0.001xFc^2^\l^3^/sin(2\q)]^-1/4^
_refine_ls_extinction_method
;
SHELXL-2016/6 (Sheldrick 2016)
;
_refine_ls_goodness_of_fit_ref 0.962
_refine_ls_hydrogen_treatment constr
_refine_ls_matrix_type full
_refine_ls_number_parameters 164
_refine_ls_number_reflns 3193
_refine_ls_number_restraints 0
_refine_ls_restrained_S_all 0.962
_refine_ls_R_factor_all 0.0596
_refine_ls_R_factor_gt 0.0361
_refine_ls_shift/su_max 0.000
_refine_ls_shift/su_mean 0.000
_refine_ls_structure_factor_coef Fsqd
_refine_ls_weighting_details 'w=1/[\s^2^(Fo^2^)+(0.0504P)^2^] where P=(Fo^2^+2Fc^2^)/3'
_refine_ls_weighting_scheme calc
_refine_ls_wR_factor_gt 0.0797
_refine_ls_wR_factor_ref 0.0874
_reflns_number_gt 2332
_reflns_number_total 3193
_reflns_threshold_expression 'I > 2\s(I)'
_cod_data_source_file tx2109.cif
_cod_data_source_block 2
_cod_database_code 2313068
_shelx_space_group_comment
;
The symmetry employed for this shelxl refinement is uniquely defined
by the following loop, which should always be used as a source of
symmetry information in preference to the above space-group names.
They are only intended as comments.
;

loop_
_space_group_symop_operation_xyz
'x, y, z'
'-x, -y, -z'

loop_
_atom_site_type_symbol
_atom_site_label
_atom_site_fract_x
_atom_site_fract_y
_atom_site_fract_z
_atom_site_U_iso_or_equiv
_atom_site_adp_type
_atom_site_calc_flag
_atom_site_occupancy
_atom_site_disorder_assembly
_atom_site_disorder_group
Cu Cu1 0.65082(6) 0.59508(6) 0.44939(4) 0.02835(15) Uani d 1 . .
Br Br1 0.65337(5) 0.35740(5) 0.56951(3) 0.02645(13) Uani d 1 . .
N N1 0.8239(4) 0.8099(4) 0.5599(2) 0.0244(6) Uani d 1 . .
C C1 0.7659(5) 0.9116(5) 0.6339(3) 0.0250(7) Uani d 1 . .
H H1 0.642464 0.898468 0.623456 0.030 Uiso calc 1 . .
C C2 0.8834(5) 1.0372(5) 0.7265(3) 0.0250(7) Uani d 1 . .
N N2 1.0577(4) 1.0627(4) 0.7434(2) 0.0258(6) Uani d 1 . .
C C3 1.1174(5) 0.9637(5) 0.6679(3) 0.0247(7) Uani d 1 . .
C C4 1.0002(5) 0.8364(5) 0.5778(3) 0.0258(8) Uani d 1 . .
H H4 1.046083 0.766012 0.527401 0.031 Uiso calc 1 . .
C C5 0.8129(6) 1.1438(6) 0.8114(3) 0.0356(9) Uani d 1 . .
H H5A 0.683443 1.111408 0.788259 0.053 Uiso calc 1 . .
H H5B 0.843087 1.118499 0.888982 0.053 Uiso calc 1 . .
H H5C 0.866381 1.270626 0.812073 0.053 Uiso calc 1 . .
C C6 1.3145(5) 0.9938(6) 0.6861(3) 0.0337(9) Uani d 1 . .
H H6A 1.340434 0.914057 0.625809 0.051 Uiso calc 1 . .
H H6B 1.375844 1.117285 0.682047 0.051 Uiso calc 1 . .
H H6C 1.355642 0.969628 0.762323 0.051 Uiso calc 1 . .
N N11 0.6723(4) 0.4889(4) 0.2905(2) 0.0257(6) Uani d 1 . .
C C11 0.5296(5) 0.4163(5) 0.2047(3) 0.0307(8) Uani d 1 . .
H H11 0.418492 0.429462 0.215818 0.037 Uiso calc 1 . .
C C12 0.5399(6) 0.3221(6) 0.0997(3) 0.0345(9) Uani d 1 . .
N N12 0.6943(5) 0.3008(5) 0.0805(3) 0.0336(8) Uani d 1 . .
C C13 0.8378(5) 0.3746(5) 0.1648(3) 0.0263(8) Uani d 1 . .
C C14 0.8256(5) 0.4691(5) 0.2696(3) 0.0256(7) Uani d 1 . .
H H14 0.929792 0.520968 0.327670 0.031 Uiso calc 1 . .
C C15 0.3786(7) 0.2388(8) 0.0040(4) 0.0581(15) Uani d 1 . .
H H15A 0.275018 0.263779 0.028525 0.087 Uiso calc 1 . .
H H15B 0.400020 0.288577 -0.065683 0.087 Uiso calc 1 . .
H H15C 0.356006 0.110124 -0.013101 0.087 Uiso calc 1 . .
C C16 1.0097(6) 0.3491(6) 0.1434(3) 0.0358(9) Uani d 1 . .
H H16A 1.103626 0.409358 0.211303 0.054 Uiso calc 1 . .
H H16B 0.996624 0.222055 0.129384 0.054 Uiso calc 1 . .
H H16C 1.041353 0.399368 0.075588 0.054 Uiso calc 1 . .

loop_
_atom_site_aniso_label
_atom_site_aniso_U_11
_atom_site_aniso_U_22
_atom_site_aniso_U_33
_atom_site_aniso_U_12
_atom_site_aniso_U_13
_atom_site_aniso_U_23
Cu1 0.0243(3) 0.0316(3) 0.0236(2) 0.0064(2) 0.00211(18) -0.00626(18)
Br1 0.0199(2) 0.0311(2) 0.02680(19) 0.00841(14) 0.00289(13) 0.00052(14)
N1 0.0198(17) 0.0263(15) 0.0229(13) 0.0045(12) 0.0026(11) -0.0023(11)
C1 0.0162(19) 0.0306(19) 0.0244(17) 0.0068(14) 0.0006(13) -0.0035(14)
C2 0.027(2) 0.0250(17) 0.0217(16) 0.0087(14) 0.0025(13) -0.0005(13)
N2 0.0248(18) 0.0262(15) 0.0243(14) 0.0078(12) 0.0010(12) 0.0016(12)
C3 0.0189(19) 0.0288(18) 0.0266(17) 0.0073(14) 0.0054(13) 0.0050(14)
C4 0.021(2) 0.0278(18) 0.0259(17) 0.0062(15) 0.0053(13) -0.0016(13)
C5 0.032(2) 0.046(2) 0.0289(18) 0.0186(18) 0.0032(15) -0.0052(17)
C6 0.019(2) 0.040(2) 0.036(2) 0.0058(16) 0.0019(15) -0.0017(17)
N11 0.0222(18) 0.0326(16) 0.0202(13) 0.0081(13) 0.0042(11) -0.0017(11)
C11 0.022(2) 0.044(2) 0.0232(17) 0.0115(16) 0.0034(14) -0.0044(15)
C12 0.026(2) 0.048(2) 0.0235(17) 0.0113(18) 0.0005(14) -0.0080(16)
N12 0.030(2) 0.045(2) 0.0228(15) 0.0139(15) 0.0030(12) -0.0044(13)
C13 0.024(2) 0.0335(19) 0.0218(16) 0.0094(15) 0.0062(13) 0.0018(14)
C14 0.021(2) 0.0291(18) 0.0240(16) 0.0075(14) 0.0022(13) -0.0012(14)
C15 0.030(3) 0.097(4) 0.033(2) 0.022(3) -0.0070(18) -0.026(2)
C16 0.026(2) 0.048(2) 0.033(2) 0.0153(18) 0.0072(15) -0.0029(17)

loop_
_atom_type_symbol
_atom_type_description
_atom_type_scat_dispersion_real
_atom_type_scat_dispersion_imag
_atom_type_scat_source
C C 0.0033 0.0016 'International Tables Vol C Tables 4.2.6.8 and 6.1.1.4'
H H 0.0000 0.0000 'International Tables Vol C Tables 4.2.6.8 and 6.1.1.4'
Br Br -0.2901 2.4595 'International Tables Vol C Tables 4.2.6.8 and 6.1.1.4'
Cu Cu 0.3201 1.2651 'International Tables Vol C Tables 4.2.6.8 and 6.1.1.4'
N N 0.0061 0.0033 'International Tables Vol C Tables 4.2.6.8 and 6.1.1.4'

loop_
_geom_angle_atom_site_label_1
_geom_angle_atom_site_label_2
_geom_angle_atom_site_label_3
_geom_angle_site_symmetry_1
_geom_angle_site_symmetry_3
_geom_angle
_geom_angle_publ_flag
N11 Cu1 N1 . . 128.12(13) y
N11 Cu1 Br1 . . 105.01(9) y
N1 Cu1 Br1 . . 100.22(9) y
N11 Cu1 Br1 . 2_666 107.19(9) y
N1 Cu1 Br1 . 2_666 106.55(9) y
Br1 Cu1 Br1 . 2_666 108.45(2) y
N11 Cu1 Cu1 . 2_666 118.32(9) ?
N1 Cu1 Cu1 . 2_666 113.31(9) ?
Br1 Cu1 Cu1 . 2_666 54.639(19) ?
Br1 Cu1 Cu1 2_666 2_666 53.811(18) ?
Cu1 Br1 Cu1 . 2_666 71.55(2) ?
C1 N1 C4 . . 116.7(3) ?
C1 N1 Cu1 . . 120.7(3) ?
C4 N1 Cu1 . . 121.5(2) ?
N1 C1 C2 . . 121.4(3) ?
N1 C1 H1 . . 119.3 ?
C2 C1 H1 . . 119.3 ?
N2 C2 C1 . . 121.5(3) ?
N2 C2 C5 . . 118.4(3) ?
C1 C2 C5 . . 120.1(4) ?
C2 N2 C3 . . 117.4(3) ?
N2 C3 C4 . . 121.0(3) ?
N2 C3 C6 . . 117.5(3) ?
C4 C3 C6 . . 121.5(3) ?
N1 C4 C3 . . 122.0(3) ?
N1 C4 H4 . . 119.0 ?
C3 C4 H4 . . 119.0 ?
C2 C5 H5A . . 109.5 ?
C2 C5 H5B . . 109.5 ?
H5A C5 H5B . . 109.5 ?
C2 C5 H5C . . 109.5 ?
H5A C5 H5C . . 109.5 ?
H5B C5 H5C . . 109.5 ?
C3 C6 H6A . . 109.5 ?
C3 C6 H6B . . 109.5 ?
H6A C6 H6B . . 109.5 ?
C3 C6 H6C . . 109.5 ?
H6A C6 H6C . . 109.5 ?
H6B C6 H6C . . 109.5 ?
C14 N11 C11 . . 116.6(3) ?
C14 N11 Cu1 . . 121.3(2) ?
C11 N11 Cu1 . . 121.7(3) ?
N11 C11 C12 . . 121.9(4) ?
N11 C11 H11 . . 119.1 ?
C12 C11 H11 . . 119.1 ?
N12 C12 C11 . . 120.9(4) ?
N12 C12 C15 . . 117.4(3) ?
C11 C12 C15 . . 121.7(4) ?
C13 N12 C12 . . 117.7(3) ?
N12 C13 C14 . . 120.7(4) ?
N12 C13 C16 . . 117.6(3) ?
C14 C13 C16 . . 121.7(3) ?
N11 C14 C13 . . 122.2(3) ?
N11 C14 H14 . . 118.9 ?
C13 C14 H14 . . 118.9 ?
C12 C15 H15A . . 109.5 ?
C12 C15 H15B . . 109.5 ?
H15A C15 H15B . . 109.5 ?
C12 C15 H15C . . 109.5 ?
H15A C15 H15C . . 109.5 ?
H15B C15 H15C . . 109.5 ?
C13 C16 H16A . . 109.5 ?
C13 C16 H16B . . 109.5 ?
H16A C16 H16B . . 109.5 ?
C13 C16 H16C . . 109.5 ?
H16A C16 H16C . . 109.5 ?
H16B C16 H16C . . 109.5 ?

loop_
_geom_bond_atom_site_label_1
_geom_bond_atom_site_label_2
_geom_bond_site_symmetry_2
_geom_bond_distance
_geom_bond_publ_flag
Cu1 N11 . 2.016(3) y
Cu1 N1 . 2.026(3) y
Cu1 Br1 . 2.5249(7) y
Cu1 Br1 2_666 2.5513(6) y
Cu1 Cu1 2_666 2.9677(10) y
N1 C1 . 1.340(5) ?
N1 C4 . 1.345(5) ?
C1 C2 . 1.403(5) ?
C1 H1 . 0.9500 ?
C2 N2 . 1.331(5) ?
C2 C5 . 1.507(5) ?
N2 C3 . 1.346(5) ?
C3 C4 . 1.391(5) ?
C3 C6 . 1.504(6) ?
C4 H4 . 0.9500 ?
C5 H5A . 0.9800 ?
C5 H5B . 0.9800 ?
C5 H5C . 0.9800 ?
C6 H6A . 0.9800 ?
C6 H6B . 0.9800 ?
C6 H6C . 0.9800 ?
N11 C14 . 1.334(5) ?
N11 C11 . 1.344(5) ?
C11 C12 . 1.394(5) ?
C11 H11 . 0.9500 ?
C12 N12 . 1.342(6) ?
C12 C15 . 1.511(6) ?
N12 C13 . 1.338(5) ?
C13 C14 . 1.400(5) ?
C13 C16 . 1.498(6) ?
C14 H14 . 0.9500 ?
C15 H15A . 0.9800 ?
C15 H15B . 0.9800 ?
C15 H15C . 0.9800 ?
C16 H16A . 0.9800 ?
C16 H16B . 0.9800 ?
C16 H16C . 0.9800 ?

loop_
_geom_hbond_atom_site_label_D
_geom_hbond_atom_site_label_H
_geom_hbond_atom_site_label_A
_geom_hbond_site_symmetry_A
_geom_hbond_distance_DH
_geom_hbond_distance_HA
_geom_hbond_distance_DA
_geom_hbond_angle_DHA
C6 H6A Br1 2_766 0.98 2.98 3.943(4) 169
C16 H16A Br1 2_766 0.98 3.03 3.998(4) 168
C1 H1 Br1 2_666 0.95 3.07 3.722(4) 127
C6 H6B Br1 1_665 0.98 3.08 3.920(4) 144
C11 H11 Br1 2_666 0.95 3.09 3.739(4) 127

loop_
_geom_torsion_atom_site_label_1
_geom_torsion_atom_site_label_2
_geom_torsion_atom_site_label_3
_geom_torsion_atom_site_label_4
_geom_torsion_site_symmetry_1
_geom_torsion_site_symmetry_2
_geom_torsion_site_symmetry_3
_geom_torsion_site_symmetry_4
_geom_torsion
_geom_torsion_publ_flag
C4 N1 C1 C2 . . . . -1.0(5) ?
Cu1 N1 C1 C2 . . . . 166.5(3) ?
N1 C1 C2 N2 . . . . 1.2(6) ?
N1 C1 C2 C5 . . . . -177.2(3) ?
C1 C2 N2 C3 . . . . 0.2(5) ?
C5 C2 N2 C3 . . . . 178.7(3) ?
C2 N2 C3 C4 . . . . -1.8(5) ?
C2 N2 C3 C6 . . . . 179.3(3) ?
C1 N1 C4 C3 . . . . -0.5(5) ?
Cu1 N1 C4 C3 . . . . -168.0(3) ?
N2 C3 C4 N1 . . . . 2.0(6) ?
C6 C3 C4 N1 . . . . -179.1(3) ?
C14 N11 C11 C12 . . . . 1.2(6) ?
Cu1 N11 C11 C12 . . . . -171.4(3) ?
N11 C11 C12 N12 . . . . -0.1(7) ?
N11 C11 C12 C15 . . . . 179.3(4) ?
C11 C12 N12 C13 . . . . -0.8(6) ?
C15 C12 N12 C13 . . . . 179.8(4) ?
C12 N12 C13 C14 . . . . 0.6(6) ?
C12 N12 C13 C16 . . . . 179.5(4) ?
C11 N11 C14 C13 . . . . -1.4(5) ?
Cu1 N11 C14 C13 . . . . 171.2(3) ?
N12 C13 C14 N11 . . . . 0.5(6) ?
C16 C13 C14 N11 . . . . -178.3(4) ?
